data_4519120
loop_
_publ_author_name
'Gubanov, Alexander I.'
'Smolentsev, Anton I.'
'Filatov, Evgeny'
'Kuratieva, Natalia V.'
'Danilenko, Andrey M.'
'Korenev, Sergey Vasilievich'

_publ_section_title
;
 Revisiting Sodium Hexafluoroiridates: Perspective Precursors for
 Electronic, Quantum, and Related Materials.
;
_journal_issue 42
_journal_name_full 'ACS omega'
_journal_page_first 27697
_journal_page_last 27701
_journal_paper_doi 10.1021/acsomega.1c02722
_journal_volume 6
_journal_year 2021
_chemical_formula_moiety 'F6 H4 Ir Na2 O2'
_chemical_formula_sum 'F6 H4 Ir Na2 O2'
_chemical_formula_weight 388.21
_space_group_crystal_system monoclinic
_space_group_IT_number 12
_space_group_name_Hall '-C 2y'
_space_group_name_H-M_alt 'C 1 2/m 1'
_atom_sites_solution_primary direct
_atom_sites_solution_secondary difmap
_audit_creation_method SHELXL-2014/7
_cell_angle_alpha 90
_cell_angle_beta 122.388(2)
_cell_angle_gamma 90
_cell_formula_units_Z 2
_cell_length_a 6.6328(5)
_cell_length_b 10.0740(8)
_cell_length_c 5.9283(5)
_cell_measurement_reflns_used 1516
_cell_measurement_temperature 150(2)
_cell_measurement_theta_max 30.03
_cell_measurement_theta_min 4.05
_cell_volume 334.50(5)
_computing_cell_refinement 'Bruker SAINT'
_computing_data_collection 'Bruker APEX2'
_computing_data_reduction 'Bruker SAINT'
_computing_molecular_graphics 'Bruker SHELXTL'
_computing_publication_material 'Bruker SHELXTL'
_computing_structure_refinement 'Bruker SHELXTL'
_computing_structure_solution 'Bruker SHELXTL'
_diffrn_ambient_temperature 150(2)
_diffrn_detector_area_resol_mean 25
_diffrn_measured_fraction_theta_full 0.991
_diffrn_measured_fraction_theta_max 0.994
_diffrn_measurement_device_type 'Bruker Nonius X8Apex CCD area-detector'
_diffrn_measurement_method '\f scans'
_diffrn_radiation_monochromator graphite
_diffrn_radiation_probe x-ray
_diffrn_radiation_type MoK\a
_diffrn_radiation_wavelength 0.71073
_diffrn_reflns_av_R_equivalents 0.0217
_diffrn_reflns_av_unetI/netI 0.0227
_diffrn_reflns_Laue_measured_fraction_full 0.991
_diffrn_reflns_Laue_measured_fraction_max 0.994
_diffrn_reflns_limit_h_max 6
_diffrn_reflns_limit_h_min -9
_diffrn_reflns_limit_k_max 14
_diffrn_reflns_limit_k_min -13
_diffrn_reflns_limit_l_max 8
_diffrn_reflns_limit_l_min -8
_diffrn_reflns_number 1505
_diffrn_reflns_point_group_measured_fraction_full 0.991
_diffrn_reflns_point_group_measured_fraction_max 0.994
_diffrn_reflns_theta_full 25.250
_diffrn_reflns_theta_max 30.027
_diffrn_reflns_theta_min 4.163
_diffrn_standards_decay_% 0
_diffrn_standards_number 0
_exptl_absorpt_coefficient_mu 20.154
_exptl_absorpt_correction_T_max 0.746
_exptl_absorpt_correction_T_min 0.447
_exptl_absorpt_correction_type multi-scan
_exptl_absorpt_process_details 'Bruker SADABS'
_exptl_crystal_colour 'light pink'
_exptl_crystal_density_diffrn 3.854
_exptl_crystal_description prism
_exptl_crystal_F_000 346
_exptl_crystal_size_max 0.160
_exptl_crystal_size_mid 0.120
_exptl_crystal_size_min 0.060
_refine_diff_density_max 2.126
_refine_diff_density_min -2.007
_refine_diff_density_rms 0.199
_refine_ls_extinction_method none
_refine_ls_goodness_of_fit_ref 1.144
_refine_ls_hydrogen_treatment undef
_refine_ls_matrix_type full
_refine_ls_number_parameters 36
_refine_ls_number_reflns 518
_refine_ls_number_restraints 0
_refine_ls_restrained_S_all 1.144
_refine_ls_R_factor_all 0.0144
_refine_ls_R_factor_gt 0.0144
_refine_ls_shift/su_max 0.000
_refine_ls_shift/su_mean 0.000
_refine_ls_structure_factor_coef Fsqd
_refine_ls_weighting_details 'w=1/[\s^2^(Fo^2^)+(0.0216P)^2^] where P=(Fo^2^+2Fc^2^)/3'
_refine_ls_weighting_scheme calc
_refine_ls_wR_factor_gt 0.0357
_refine_ls_wR_factor_ref 0.0357
_reflns_Friedel_coverage 0.000
_reflns_number_gt 518
_reflns_number_total 518
_reflns_threshold_expression >2\s(I)
_cod_data_source_file ao1c02722_si_001.cif
_cod_data_source_block ggg140307
_cod_original_sg_symbol_H-M 'C 2/m'
_cod_database_code 4519120
_shelx_shelxl_version_number 2014/7
_shelx_space_group_comment
;
The symmetry employed for this shelxl refinement is uniquely defined
by the following loop, which should always be used as a source of
symmetry information in preference to the above space-group names.
They are only intended as comments.
;
_shelx_estimated_absorpt_t_min 0.141
_shelx_estimated_absorpt_t_max 0.378

loop_
_space_group_symop_operation_xyz
'x, y, z'
'-x, y, -z'
'x+1/2, y+1/2, z'
'-x+1/2, y+1/2, -z'
'-x, -y, -z'
'x, -y, z'
'-x+1/2, -y+1/2, -z'
'x+1/2, -y+1/2, z'

loop_
_atom_site_label
_atom_site_type_symbol
_atom_site_fract_x
_atom_site_fract_y
_atom_site_fract_z
_atom_site_U_iso_or_equiv
_atom_site_adp_type
_atom_site_occupancy
_atom_site_site_symmetry_order
_atom_site_calc_flag
_atom_site_refinement_flags_posn
_atom_site_refinement_flags_adp
_atom_site_refinement_flags_occupancy
_atom_site_disorder_assembly
_atom_site_disorder_group
Ir1 Ir 0.0000 0.0000 0.5000 0.00633(8) Uani 1 4 d S T P . .
Na1 Na 0.4021(5) 0.1308(3) 0.2368(5) 0.0122(5) Uani 0.5 1 d . . P . .
F1 F 0.2726(5) 0.0000 0.4607(6) 0.0148(5) Uani 1 2 d S T P . .
F2 F 0.0000 0.1915(3) 0.5000 0.0229(7) Uani 1 2 d S T P . .
F3 F 0.2178(6) 0.0000 0.8831(6) 0.0241(7) Uani 1 2 d S T P . .
O1W O 0.0000 0.2189(3) 0.0000 0.0148(6) Uani 1 2 d S T P . .

loop_
_atom_site_aniso_label
_atom_site_aniso_U_11
_atom_site_aniso_U_22
_atom_site_aniso_U_33
_atom_site_aniso_U_23
_atom_site_aniso_U_13
_atom_site_aniso_U_12
Ir1 0.00556(11) 0.00612(11) 0.00699(12) 0.000 0.00316(8) 0.000
Na1 0.0113(12) 0.0109(12) 0.0123(12) 0.0007(9) 0.0049(10) -0.0004(9)
F1 0.0108(13) 0.0201(14) 0.0179(13) 0.000 0.0107(11) 0.000
F2 0.0228(16) 0.0079(13) 0.0391(19) 0.000 0.0174(15) 0.000
F3 0.0141(14) 0.045(2) 0.0096(13) 0.000 0.0042(11) 0.000
O1W 0.0149(16) 0.0117(15) 0.0159(16) 0.000 0.0070(13) 0.000

loop_
_atom_type_symbol
_atom_type_description
_atom_type_scat_dispersion_real
_atom_type_scat_dispersion_imag
_atom_type_scat_source
O O 0.0106 0.0060 'International Tables Vol C Tables 4.2.6.8 and 6.1.1.4'
H H 0.0000 0.0000 'International Tables Vol C Tables 4.2.6.8 and 6.1.1.4'
F F 0.0171 0.0103 'International Tables Vol C Tables 4.2.6.8 and 6.1.1.4'
Na Na 0.0362 0.0249 'International Tables Vol C Tables 4.2.6.8 and 6.1.1.4'
Ir Ir -1.4442 7.9887 'International Tables Vol C Tables 4.2.6.8 and 6.1.1.4'

loop_
_geom_angle_atom_site_label_1
_geom_angle_atom_site_label_2
_geom_angle_atom_site_label_3
_geom_angle
_geom_angle_site_symmetry_1
_geom_angle_site_symmetry_3
_geom_angle_publ_flag
F2 Ir1 F2 180.0 . 5_556 ?
F2 Ir1 F3 90.000(1) . . ?
F2 Ir1 F3 90.0 5_556 . ?
F2 Ir1 F3 90.0 . 5_556 ?
F2 Ir1 F3 90.000(1) 5_556 5_556 ?
F3 Ir1 F3 180.0 . 5_556 ?
F2 Ir1 F1 90.000(1) . . ?
F2 Ir1 F1 90.0 5_556 . ?
F3 Ir1 F1 89.03(13) . . ?
F3 Ir1 F1 90.97(13) 5_556 . ?
F2 Ir1 F1 90.0 . 5_556 ?
F2 Ir1 F1 90.000(1) 5_556 5_556 ?
F3 Ir1 F1 90.97(13) . 5_556 ?
F3 Ir1 F1 89.03(13) 5_556 5_556 ?
F1 Ir1 F1 180.0 . 5_556 ?
F2 Ir1 Na1 68.79(4) . 2_656 ?
F2 Ir1 Na1 111.21(4) 5_556 2_656 ?
F3 Ir1 Na1 62.57(10) . 2_656 ?
F3 Ir1 Na1 117.43(10) 5_556 2_656 ?
F1 Ir1 Na1 35.10(8) . 2_656 ?
F1 Ir1 Na1 144.90(8) 5_556 2_656 ?
F2 Ir1 Na1 111.21(4) . 6_455 ?
F2 Ir1 Na1 68.79(4) 5_556 6_455 ?
F3 Ir1 Na1 117.43(10) . 6_455 ?
F3 Ir1 Na1 62.57(10) 5_556 6_455 ?
F1 Ir1 Na1 144.90(8) . 6_455 ?
F1 Ir1 Na1 35.10(8) 5_556 6_455 ?
Na1 Ir1 Na1 180.0 2_656 6_455 ?
F2 Ir1 Na1 68.79(4) . 1_455 ?
F2 Ir1 Na1 111.21(4) 5_556 1_455 ?
F3 Ir1 Na1 117.43(10) . 1_455 ?
F3 Ir1 Na1 62.57(10) 5_556 1_455 ?
F1 Ir1 Na1 144.90(8) . 1_455 ?
F1 Ir1 Na1 35.10(8) 5_556 1_455 ?
Na1 Ir1 Na1 137.57(9) 2_656 1_455 ?
Na1 Ir1 Na1 42.43(9) 6_455 1_455 ?
F2 Ir1 Na1 111.21(4) . 5_656 ?
F2 Ir1 Na1 68.79(4) 5_556 5_656 ?
F3 Ir1 Na1 62.57(10) . 5_656 ?
F3 Ir1 Na1 117.43(10) 5_556 5_656 ?
F1 Ir1 Na1 35.10(8) . 5_656 ?
F1 Ir1 Na1 144.90(8) 5_556 5_656 ?
Na1 Ir1 Na1 42.43(9) 2_656 5_656 ?
Na1 Ir1 Na1 137.57(9) 6_455 5_656 ?
Na1 Ir1 Na1 180.0 1_455 5_656 ?
F3 Na1 F2 161.51(16) 1_554 7_556 ?
F3 Na1 F1 91.01(13) 1_554 . ?
F2 Na1 F1 96.50(12) 7_556 . ?
F3 Na1 F1 101.88(14) 1_554 5_656 ?
F2 Na1 F1 96.46(12) 7_556 5_656 ?
F1 Na1 F1 73.45(13) . 5_656 ?
F3 Na1 O1W 90.37(12) 1_554 7 ?
F2 Na1 O1W 80.40(11) 7_556 7 ?
F1 Na1 O1W 173.62(15) . 7 ?
F1 Na1 O1W 112.34(13) 5_656 7 ?
F3 Na1 O1W 77.92(13) 1_554 . ?
F2 Na1 O1W 85.93(12) 7_556 . ?
F1 Na1 O1W 84.84(12) . . ?
F1 Na1 O1W 158.29(15) 5_656 . ?
O1W Na1 O1W 89.35(10) 7 . ?
F3 Na1 Na1 53.38(9) 1_554 6 ?
F2 Na1 Na1 143.37(8) 7_556 6 ?
F1 Na1 Na1 55.65(8) . 6 ?
F1 Na1 Na1 55.67(8) 5_656 6 ?
O1W Na1 Na1 129.50(9) 7 6 ?
O1W Na1 Na1 111.51(10) . 6 ?
F3 Na1 Na1 141.92(10) 1_554 2_656 ?
F2 Na1 Na1 53.37(8) 7_556 2_656 ?
F1 Na1 Na1 55.31(11) . 2_656 ?
F1 Na1 Na1 55.27(11) 5_656 2_656 ?
O1W Na1 Na1 125.17(12) 7 2_656 ?
O1W Na1 Na1 111.96(14) . 2_656 ?
Na1 Na1 Na1 90.0 6 2_656 ?
F3 Na1 Na1 81.73(12) 1_554 7 ?
F2 Na1 Na1 80.41(12) 7_556 7 ?
F1 Na1 Na1 128.97(16) . 7 ?
F1 Na1 Na1 157.50(17) 5_656 7 ?
O1W Na1 Na1 45.18(7) 7 7 ?
O1W Na1 Na1 44.18(8) . 7 ?
Na1 Na1 Na1 134.70(9) 6 7 ?
Na1 Na1 Na1 131.81(11) 2_656 7 ?
F3 Na1 Ir1 96.46(12) 1_554 1_655 ?
F2 Na1 Ir1 98.54(9) 7_556 1_655 ?
F1 Na1 Ir1 101.52(11) . 1_655 ?
F1 Na1 Ir1 28.56(7) 5_656 1_655 ?
O1W Na1 Ir1 84.51(8) 7 1_655 ?
O1W Na1 Ir1 171.68(11) . 1_655 ?
Na1 Na1 Ir1 68.79(4) 6 1_655 ?
Na1 Na1 Ir1 76.25(11) 2_656 1_655 ?
Na1 Na1 Ir1 129.43(12) 7 1_655 ?
F3 Na1 Na1 61.10(11) 1_554 2_655 ?
F2 Na1 Na1 116.45(9) 7_556 2_655 ?
F1 Na1 Na1 145.37(8) . 2_655 ?
F1 Na1 Na1 91.58(12) 5_656 2_655 ?
O1W Na1 Na1 39.50(9) 7 2_655 ?
O1W Na1 Na1 106.72(12) . 2_655 ?
Na1 Na1 Na1 90.0 6 2_655 ?
Na1 Na1 Na1 138.29(19) 2_656 2_655 ?
Na1 Na1 Na1 70.51(10) 7 2_655 ?
Ir1 Na1 Na1 65.02(7) 1_655 2_655 ?
F3 Na1 Na1 98.02(13) 1_554 5_656 ?
F2 Na1 Na1 98.09(13) 7_556 5_656 ?
F1 Na1 Na1 36.73(8) . 5_656 ?
F1 Na1 Na1 36.71(8) 5_656 5_656 ?
O1W Na1 Na1 148.97(15) 7 5_656 ?
O1W Na1 Na1 121.58(14) . 5_656 ?
Na1 Na1 Na1 45.27(9) 6 5_656 ?
Na1 Na1 Na1 44.73(9) 2_656 5_656 ?
Na1 Na1 Na1 165.62(17) 7 5_656 ?
Ir1 Na1 Na1 64.94(8) 1_655 5_656 ?
Na1 Na1 Na1 122.03(11) 2_655 5_656 ?
Ir1 F1 Na1 135.82(12) . 6 ?
Ir1 F1 Na1 135.82(12) . . ?
Na1 F1 Na1 68.69(16) 6 . ?
Ir1 F1 Na1 116.34(13) . 2_656 ?
Na1 F1 Na1 106.55(13) 6 2_656 ?
Na1 F1 Na1 69.42(14) . 2_656 ?
Ir1 F1 Na1 116.34(13) . 5_656 ?
Na1 F1 Na1 69.42(14) 6 5_656 ?
Na1 F1 Na1 106.55(13) . 5_656 ?
Na1 F1 Na1 68.66(16) 2_656 5_656 ?
Ir1 F2 Na1 143.37(8) . 7_556 ?
Ir1 F2 Na1 143.37(8) . 8_455 ?
Na1 F2 Na1 73.27(17) 7_556 8_455 ?
Ir1 F3 Na1 143.23(9) . 1_556 ?
Ir1 F3 Na1 143.23(9) . 6_556 ?
Na1 F3 Na1 73.24(17) 1_556 6_556 ?
Na1 O1W Na1 100.99(19) 8_455 7 ?
Na1 O1W Na1 117.07(12) 8_455 . ?
Na1 O1W Na1 90.65(10) 7 . ?
Na1 O1W Na1 90.65(10) 8_455 2 ?
Na1 O1W Na1 117.07(12) 7 2 ?
Na1 O1W Na1 137.0(2) . 2 ?

loop_
_geom_bond_atom_site_label_1
_geom_bond_atom_site_label_2
_geom_bond_distance
_geom_bond_site_symmetry_2
_geom_bond_publ_flag
Ir1 F2 1.929(3) . ?
Ir1 F2 1.929(3) 5_556 ?
Ir1 F3 1.931(3) . ?
Ir1 F3 1.931(3) 5_556 ?
Ir1 F1 1.943(3) . ?
Ir1 F1 1.943(3) 5_556 ?
Ir1 Na1 3.643(3) 2_656 ?
Ir1 Na1 3.643(3) 6_455 ?
Ir1 Na1 3.643(3) 1_455 ?
Ir1 Na1 3.643(3) 5_656 ?
Na1 F3 2.210(4) 1_554 ?
Na1 F2 2.230(4) 7_556 ?
Na1 F1 2.336(4) . ?
Na1 F1 2.337(4) 5_656 ?
Na1 O1W 2.379(4) 7 ?
Na1 O1W 2.421(3) . ?
Na1 Na1 2.636(6) 6 ?
Na1 Na1 2.661(5) 2_656 ?
Na1 Na1 3.413(6) 7 ?
Na1 Ir1 3.643(3) 1_655 ?
Na1 Na1 3.671(5) 2_655 ?
Na1 Na1 3.746(5) 5_656 ?
F1 Na1 2.336(4) 6 ?
F1 Na1 2.337(4) 2_656 ?
F1 Na1 2.337(4) 5_656 ?
F2 Na1 2.230(4) 7_556 ?
F2 Na1 2.230(4) 8_455 ?
F3 Na1 2.210(4) 1_556 ?
F3 Na1 2.210(4) 6_556 ?
O1W Na1 2.379(4) 8_455 ?
O1W Na1 2.379(4) 7 ?
O1W Na1 2.421(3) 2 ?
